data_1567753
loop_
_publ_author_name
'Bellas, Michael K.'
'Matzger, Adam J.'

_publ_section_title
;
 Discovery strategy leads to the first melt-castable cocrystal based on an
 energetic oxidizing salt
;
_journal_issue 41
_journal_name_full 'Chemical Science'
_journal_page_first 12100
_journal_page_last 12106
_journal_paper_doi 10.1039/D2SC03015B
_journal_volume 13
_journal_year 2022
_chemical_formula_moiety 'F6 P, 0.5(C4 H4 N2 O2), H4 N'
_chemical_formula_sum 'C2 H6 F6 N2 O P'
_chemical_formula_weight 219.06
_chemical_name_common 'ammonium hexafluorophosphate pyrazine-1,4-dioxide cocrystal'
_chemical_name_systematic 'ammonium hexafluorophosphate pyrazine-1,4-dioxide cocrystal'
_space_group_crystal_system monoclinic
_space_group_IT_number 14
_space_group_name_Hall '-P 2ybc'
_space_group_name_H-M_alt 'P 1 21/c 1'
_atom_sites_solution_hydrogens mixed
_atom_sites_solution_primary dual
_audit_creation_method SHELXL-2018/3
_audit_update_record
;
2022-05-30 deposited with the CCDC.	2022-09-30 downloaded from the CCDC.
;
_cell_angle_alpha 90
_cell_angle_beta 92.547(4)
_cell_angle_gamma 90
_cell_formula_units_Z 4
_cell_length_a 11.4292(5)
_cell_length_b 5.5925(2)
_cell_length_c 11.1451(4)
_cell_measurement_reflns_used 2962
_cell_measurement_temperature 100(2)
_cell_measurement_theta_max 75.0700
_cell_measurement_theta_min 3.8590
_cell_volume 711.67(5)
_computing_cell_refinement 'CrysAlisPro 1.171.40.82a (Rigaku OD, 2020)'
_computing_data_collection 'CrysAlisPro 1.171.40.82a (Rigaku OD, 2020)'
_computing_data_reduction 'CrysAlisPro 1.171.40.82a (Rigaku OD, 2020)'
_computing_structure_refinement 'SHELXL-2018/3 (Sheldrick, 2018)'
_computing_structure_solution 'CrysAlisPro 1.171.40.82a (Rigaku OD, 2020)'
_diffrn_ambient_temperature 100(2)
_diffrn_detector_area_resol_mean 10.0000
_diffrn_measured_fraction_theta_full 0.996
_diffrn_measured_fraction_theta_max 0.996
_diffrn_measurement_device_type 'XtaLAB Synergy, Single source at home/near, HyPix'
_diffrn_measurement_method '\w scans'
_diffrn_radiation_type CuK\a
_diffrn_radiation_wavelength 1.54184
_diffrn_reflns_av_R_equivalents 0.0403
_diffrn_reflns_av_unetI/netI 0.0364
_diffrn_reflns_Laue_measured_fraction_full 0.996
_diffrn_reflns_Laue_measured_fraction_max 0.996
_diffrn_reflns_limit_h_max 12
_diffrn_reflns_limit_h_min -13
_diffrn_reflns_limit_k_max 5
_diffrn_reflns_limit_k_min -6
_diffrn_reflns_limit_l_max 12
_diffrn_reflns_limit_l_min -13
_diffrn_reflns_number 6030
_diffrn_reflns_point_group_measured_fraction_full 0.996
_diffrn_reflns_point_group_measured_fraction_max 0.996
_diffrn_reflns_theta_full 66.596
_diffrn_reflns_theta_max 66.596
_diffrn_reflns_theta_min 3.871
_diffrn_source 'micro-focus sealed X-ray tube'
_exptl_absorpt_coefficient_mu 4.329
_exptl_absorpt_correction_T_max 1.00000
_exptl_absorpt_correction_T_min 0.76371
_exptl_absorpt_correction_type multi-scan
_exptl_absorpt_process_details
;
CrysAlisPro 1.171.40.82a (Rigaku Oxford Diffraction, 2020)
Empirical absorption correction using spherical harmonics,
implemented in SCALE3 ABSPACK scaling algorithm.
;
_exptl_crystal_colour 'clear colorless'
_exptl_crystal_density_diffrn 2.045
_exptl_crystal_description 'square plate'
_exptl_crystal_F_000 436
_exptl_crystal_size_max 0.01
_exptl_crystal_size_mid 0.008
_exptl_crystal_size_min 0.004
_refine_diff_density_max 0.994
_refine_diff_density_min -0.540
_refine_diff_density_rms 0.113
_refine_ls_extinction_method none
_refine_ls_goodness_of_fit_ref 1.120
_refine_ls_hydrogen_treatment mixed
_refine_ls_matrix_type full
_refine_ls_number_parameters 139
_refine_ls_number_reflns 1253
_refine_ls_number_restraints 0
_refine_ls_restrained_S_all 1.120
_refine_ls_R_factor_all 0.0788
_refine_ls_R_factor_gt 0.0732
_refine_ls_shift/su_max 0.002
_refine_ls_shift/su_mean 0.000
_refine_ls_structure_factor_coef Fsqd
_refine_ls_weighting_details 'w=1/[\s^2^(Fo^2^)+(0.1417P)^2^+1.0148P] where P=(Fo^2^+2Fc^2^)/3'
_refine_ls_weighting_scheme calc
_refine_ls_wR_factor_gt 0.2177
_refine_ls_wR_factor_ref 0.2254
_reflns_Friedel_coverage 0.000
_reflns_number_gt 1063
_reflns_number_total 1253
_reflns_threshold_expression 'I > 2\s(I)'
_cod_data_source_file d2sc03015b2.cif
_cod_data_source_block AH-PDO_100k
_cod_depositor_comments 'Adding full bibliography for 1567748--1567754.cif.'
_cod_original_sg_symbol_H-M 'P 21/c'
_cod_database_code 1567753
_shelx_shelxl_version_number 2018/3
_shelx_space_group_comment
;
The symmetry employed for this shelxl refinement is uniquely defined
by the following loop, which should always be used as a source of
symmetry information in preference to the above space-group names.
They are only intended as comments.
;

loop_
_space_group_symop_operation_xyz
'x, y, z'
'-x, y+1/2, -z+1/2'
'-x, -y, -z'
'x, -y-1/2, z-1/2'

loop_
_atom_site_label
_atom_site_type_symbol
_atom_site_fract_x
_atom_site_fract_y
_atom_site_fract_z
_atom_site_U_iso_or_equiv
_atom_site_adp_type
_atom_site_occupancy
_atom_site_site_symmetry_order
_atom_site_calc_flag
_atom_site_refinement_flags_posn
_atom_site_refinement_flags_adp
_atom_site_refinement_flags_occupancy
_atom_site_disorder_assembly
_atom_site_disorder_group
N1 N 0.4440(3) 0.6574(7) 0.5746(3) 0.0418(9) Uani 1 1 d . . . . .
O1 O 0.3952(3) 0.8010(7) 0.6434(3) 0.0512(9) Uani 1 1 d . . . . .
C4 C 0.5477(4) 0.2959(8) 0.5444(4) 0.0452(11) Uani 1 1 d . . . . .
H4 H 0.580442 0.156413 0.576486 0.054 Uiso 1 1 calc R U . . .
C5 C 0.4924(4) 0.4494(9) 0.6168(4) 0.0470(11) Uani 1 1 d . . . . .
H5 H 0.487375 0.411828 0.697718 0.056 Uiso 1 1 calc R U . . .
N2 N 0.1557(3) 0.7597(5) 0.6314(3) 0.0319(8) Uiso 1 1 d G . . A -1
H2A H 0.241987 0.779240 0.644401 0.048(15) Uiso 1 1 d G . . A -1
H2B H 0.139248 0.651002 0.561046 0.20(5) Uiso 1 1 d G . . A -1
H2C H 0.123094 0.690979 0.708106 0.17(4) Uiso 1 1 d G . . A -1
H2D H 0.121071 0.926421 0.615556 0.15(4) Uiso 1 1 d G . . A -1
F3 F 0.9050(3) 0.7507(5) 0.7416(3) 0.0670(11) Uani 1 1 d . . . . .
F1B F 0.7211(12) 0.846(5) 0.7039(14) 0.054(4) Uiso 0.25 1 d . . P B 2
F5B F 0.7460(10) 0.533(3) 0.6733(16) 0.037(3) Uiso 0.25 1 d . . P C 2
F6 F 0.7391(4) 0.7521(7) 0.5076(3) 0.0832(14) Uani 1 1 d . . . . .
F7B F 0.9186(8) 0.563(3) 0.5759(14) 0.033(2) Uiso 0.25 1 d . . P D 2
F8B F 0.9201(9) 0.863(4) 0.5401(13) 0.046(3) Uiso 0.25 1 d . . P E 2
P2 P 0.82169(8) 0.75018(13) 0.62364(8) 0.0242(5) Uani 1 1 d . . . F 1
F4 F 0.7327(10) 0.940(3) 0.6824(13) 0.037(3) Uiso 0.25 1 d . . P G 1
F9 F 0.7694(15) 0.490(2) 0.6317(14) 0.037(3) Uiso 0.25 1 d . . P H 1
F11 F 0.9218(9) 0.650(4) 0.5399(14) 0.042(3) Uiso 0.25 1 d . . P I 1
F12 F 0.8825(14) 1.011(2) 0.6140(11) 0.034(3) Uiso 0.25 1 d . . P J 1
F10 F 0.8239(14) 1.040(2) 0.6204(8) 0.038(2) Uiso 0.25 1 d . . P K 2
F13 F 0.7225(11) 0.748(4) 0.7188(11) 0.041(3) Uiso 0.25 1 d . . P L 2
F15 F 0.8112(13) 0.467(2) 0.6160(9) 0.041(3) Uiso 0.25 1 d . . P M 2
F16 F 0.9152(9) 0.750(3) 0.5193(9) 0.027(2) Uiso 0.25 1 d . . P N 2
F5A F 0.7330(11) 0.619(4) 0.7091(13) 0.050(3) Uiso 0.25 1 d . . P O 1
F1A F 0.7574(15) 0.992(3) 0.6344(15) 0.060(3) Uiso 0.25 1 d . . P P 1
F8A F 0.9063(10) 0.963(3) 0.5812(14) 0.033(2) Uiso 0.25 1 d . . P Q 1
F7A F 0.8965(11) 0.501(2) 0.6167(11) 0.042(3) Uiso 0.25 1 d . . P R 1

loop_
_atom_site_aniso_label
_atom_site_aniso_U_11
_atom_site_aniso_U_22
_atom_site_aniso_U_33
_atom_site_aniso_U_23
_atom_site_aniso_U_13
_atom_site_aniso_U_12
N1 0.0353(18) 0.045(2) 0.0444(19) -0.0047(16) -0.0117(14) -0.0066(16)
O1 0.0345(17) 0.0618(19) 0.057(2) -0.0127(16) -0.0001(14) 0.0034(14)
C4 0.043(2) 0.040(2) 0.052(3) 0.0007(19) -0.0066(19) 0.0008(19)
C5 0.046(2) 0.054(3) 0.041(2) 0.0035(19) 0.0006(18) 0.0018(19)
F3 0.055(2) 0.095(3) 0.0478(19) 0.0091(13) -0.0268(16) -0.0077(13)
F6 0.075(3) 0.126(4) 0.0451(19) 0.0105(15) -0.0321(18) -0.0253(18)
P2 0.0244(7) 0.0243(7) 0.0236(7) 0.0001(3) -0.0029(4) -0.0015(3)

loop_
_atom_type_symbol
_atom_type_description
_atom_type_scat_dispersion_real
_atom_type_scat_dispersion_imag
_atom_type_scat_source
C C 0.0181 0.0091 'International Tables Vol C Tables 4.2.6.8 and 6.1.1.4'
H H 0.0000 0.0000 'International Tables Vol C Tables 4.2.6.8 and 6.1.1.4'
F F 0.0727 0.0534 'International Tables Vol C Tables 4.2.6.8 and 6.1.1.4'
N N 0.0311 0.0180 'International Tables Vol C Tables 4.2.6.8 and 6.1.1.4'
O O 0.0492 0.0322 'International Tables Vol C Tables 4.2.6.8 and 6.1.1.4'
P P 0.2955 0.4335 'International Tables Vol C Tables 4.2.6.8 and 6.1.1.4'

loop_
_geom_angle_atom_site_label_1
_geom_angle_atom_site_label_2
_geom_angle_atom_site_label_3
_geom_angle
_geom_angle_site_symmetry_1
_geom_angle_site_symmetry_3
_geom_angle_publ_flag
O1 N1 C4 121.6(4) . 3_666 ?
O1 N1 C5 121.3(4) . . ?
C4 N1 C5 117.1(4) 3_666 . ?
C5 C4 N1 121.0(4) . 3_666 ?
C4 C5 N1 121.9(4) . . ?
F6 P2 F3 179.5(2) . . ?

loop_
_geom_bond_atom_site_label_1
_geom_bond_atom_site_label_2
_geom_bond_distance
_geom_bond_site_symmetry_2
_geom_bond_publ_flag
N1 O1 1.257(5) . ?
N1 C4 1.359(6) 3_666 ?
N1 C5 1.363(6) . ?
C4 C5 1.354(6) . ?
F3 P2 1.589(3) . ?
F6 P2 1.568(3) . ?
